data_2224903
loop_
_publ_author_name
'Zhou, Cong-Shan'
'Yang, Tao'

_publ_section_title
;
 2-Chloro-<i>N</i>'-(4-nitrobenzylidene)benzohydrazide
;
_journal_coeditor_code CI5003
_journal_issue 2
_journal_name_full 'Acta Crystallographica Section E'
_journal_page_first o290
_journal_paper_doi 10.1107/S1600536809055330
_journal_volume 66
_journal_year 2010
_chemical_formula_iupac 'C14 H10 Cl N3 O3'
_chemical_formula_moiety 'C14 H10 Cl N3 O3'
_chemical_formula_sum 'C14 H10 Cl N3 O3'
_chemical_formula_weight 303.70
_chemical_name_systematic
;
2-Chloro-<i>N</i>'-(4-nitrobenzylidene)benzohydrazide
;
_space_group_IT_number 14
_symmetry_cell_setting monoclinic
_symmetry_space_group_name_Hall '-P 2yn'
_symmetry_space_group_name_H-M 'P 1 21/n 1'
_atom_sites_solution_hydrogens geom
_atom_sites_solution_primary direct
_atom_sites_solution_secondary difmap
_audit_creation_method SHELXL-97
_cell_angle_alpha 90.00
_cell_angle_beta 113.000(2)
_cell_angle_gamma 90.00
_cell_formula_units_Z 4
_cell_length_a 7.2752(3)
_cell_length_b 26.4081(9)
_cell_length_c 7.7284(3)
_cell_measurement_reflns_used 1518
_cell_measurement_temperature 298(2)
_cell_measurement_theta_max 24.5
_cell_measurement_theta_min 2.4
_cell_volume 1366.78(9)
_computing_cell_refinement 'SAINT (Bruker, 2007)'
_computing_data_collection 'SMART (Bruker, 2007)'
_computing_data_reduction 'SAINT (Bruker, 2007)'
_computing_molecular_graphics 'SHELXTL (Sheldrick, 2008)'
_computing_publication_material 'SHELXTL (Sheldrick, 2008)'
_computing_structure_refinement 'SHELXTL (Sheldrick, 2008)'
_computing_structure_solution 'SHELXTL (Sheldrick, 2008)'
_diffrn_ambient_temperature 298(2)
_diffrn_measured_fraction_theta_full 0.996
_diffrn_measured_fraction_theta_max 0.996
_diffrn_measurement_device_type 'Bruker SMART 1000 CCD area-detector'
_diffrn_measurement_method '\w scans'
_diffrn_radiation_monochromator graphite
_diffrn_radiation_source 'fine-focus sealed tube'
_diffrn_radiation_type MoK\a
_diffrn_radiation_wavelength 0.71073
_diffrn_reflns_av_R_equivalents 0.0359
_diffrn_reflns_av_sigmaI/netI 0.0364
_diffrn_reflns_limit_h_max 9
_diffrn_reflns_limit_h_min -9
_diffrn_reflns_limit_k_max 32
_diffrn_reflns_limit_k_min -29
_diffrn_reflns_limit_l_max 9
_diffrn_reflns_limit_l_min -9
_diffrn_reflns_number 7876
_diffrn_reflns_theta_full 26.31
_diffrn_reflns_theta_max 26.31
_diffrn_reflns_theta_min 1.54
_diffrn_standards_number 0
_exptl_absorpt_coefficient_mu 0.293
_exptl_absorpt_correction_T_max 0.9437
_exptl_absorpt_correction_T_min 0.9356
_exptl_absorpt_correction_type multi-scan
_exptl_absorpt_process_details '(SADABS; Sheldrick, 1996)'
_exptl_crystal_colour colourless
_exptl_crystal_density_diffrn 1.476
_exptl_crystal_density_method 'not measured'
_exptl_crystal_description Block
_exptl_crystal_F_000 624
_exptl_crystal_size_max 0.23
_exptl_crystal_size_mid 0.20
_exptl_crystal_size_min 0.20
_refine_diff_density_max 0.190
_refine_diff_density_min -0.272
_refine_ls_extinction_method none
_refine_ls_goodness_of_fit_ref 1.031
_refine_ls_hydrogen_treatment mixed
_refine_ls_matrix_type full
_refine_ls_number_parameters 193
_refine_ls_number_reflns 2763
_refine_ls_number_restraints 1
_refine_ls_restrained_S_all 1.031
_refine_ls_R_factor_all 0.0681
_refine_ls_R_factor_gt 0.0435
_refine_ls_shift/su_max 0.003
_refine_ls_shift/su_mean 0.001
_refine_ls_structure_factor_coef Fsqd
_refine_ls_weighting_details 'calc w=1/[\s^2^(Fo^2^)+(0.0488P)^2^+0.233P] where P=(Fo^2^+2Fc^2^)/3'
_refine_ls_weighting_scheme calc
_refine_ls_wR_factor_gt 0.1007
_refine_ls_wR_factor_ref 0.1134
_reflns_number_gt 1934
_reflns_number_total 2763
_reflns_threshold_expression I>2\s(I)
_cod_data_source_file ci5003.cif
_cod_data_source_block I
_cod_depositor_comments
;
The following automatic conversions were performed:
'_symmetry_cell_setting' value 'Monoclinic' changed to 'monoclinic'
according to '/home/saulius/struct/CIF-dictionaries/cif_core.dic'
dictionary named 'cif_core.dic' version 2.4.1 from 2010-06-29.

Automatic conversion script
Id: cif_fix_enum 1527 2010-12-29 10:47:43Z saulius 

The following automatic conversions were performed:

'_symmetry_cell_setting' value 'Monoclinic' changed to 'monoclinic'
according to /home/saulius/struct/CIF-dictionaries/cif_core.dic
dictionary named 'cif_core.dic' version 2.4.1 from 2010-06-29.

Automatic conversion script
Id: cif_fix_values 1715 2011-07-08 13:25:40Z adriana 
;
_cod_original_sg_symbol_H-M 'P 21/n'
_cod_database_code 2224903
_cod_database_fobs_code 2224903

loop_
_symmetry_equiv_pos_as_xyz
'x, y, z'
'-x+1/2, y+1/2, -z+1/2'
'-x, -y, -z'
'x-1/2, -y-1/2, z-1/2'

loop_
_atom_site_type_symbol
_atom_site_label
_atom_site_fract_x
_atom_site_fract_y
_atom_site_fract_z
_atom_site_U_iso_or_equiv
_atom_site_adp_type
_atom_site_calc_flag
_atom_site_refinement_flags
_atom_site_occupancy
_atom_site_disorder_assembly
_atom_site_disorder_group
Cl Cl1 0.25382(9) 0.09582(2) 0.73742(9) 0.0617(2) Uani d . 1 . .
N N1 0.2283(2) 0.28721(7) 0.5887(2) 0.0434(4) Uani d . 1 . .
N N2 0.2675(2) 0.25629(7) 0.7434(2) 0.0437(4) Uani d D 1 . .
N N3 0.2493(3) 0.47567(8) 0.0679(3) 0.0637(6) Uani d . 1 . .
O O1 0.2747(4) 0.52006(8) 0.1124(3) 0.1069(8) Uani d . 1 . .
O O2 0.2156(4) 0.46052(8) -0.0899(3) 0.0983(7) Uani d . 1 . .
O O3 0.0453(2) 0.19654(5) 0.57474(19) 0.0498(4) Uani d . 1 . .
C C1 0.2747(3) 0.36895(8) 0.4821(3) 0.0388(5) Uani d . 1 . .
C C2 0.3001(3) 0.42028(8) 0.5248(3) 0.0505(6) Uani d . 1 . .
H H2 0.3247 0.4311 0.6464 0.061 Uiso calc R 1 . .
C C3 0.2892(3) 0.45526(8) 0.3895(3) 0.0525(6) Uani d . 1 . .
H H3 0.3032 0.4896 0.4176 0.063 Uiso calc R 1 . .
C C4 0.2573(3) 0.43846(8) 0.2119(3) 0.0447(5) Uani d . 1 . .
C C5 0.2344(3) 0.38808(8) 0.1647(3) 0.0469(5) Uani d . 1 . .
H H5 0.2143 0.3776 0.0438 0.056 Uiso calc R 1 . .
C C6 0.2420(3) 0.35350(8) 0.3006(3) 0.0443(5) Uani d . 1 . .
H H6 0.2249 0.3193 0.2704 0.053 Uiso calc R 1 . .
C C7 0.2910(3) 0.33266(8) 0.6288(3) 0.0435(5) Uani d . 1 . .
H H7 0.3480 0.3427 0.7541 0.052 Uiso calc R 1 . .
C C8 0.1706(3) 0.21195(8) 0.7239(3) 0.0396(5) Uani d . 1 . .
C C9 0.2232(3) 0.18436(8) 0.9059(3) 0.0392(5) Uani d . 1 . .
C C10 0.2608(3) 0.13269(8) 0.9245(3) 0.0452(5) Uani d . 1 . .
C C11 0.3086(3) 0.10918(10) 1.0973(4) 0.0612(7) Uani d . 1 . .
H H11 0.3399 0.0749 1.1108 0.073 Uiso calc R 1 . .
C C12 0.3095(4) 0.13687(12) 1.2487(4) 0.0680(8) Uani d . 1 . .
H H12 0.3372 0.1207 1.3631 0.082 Uiso calc R 1 . .
C C13 0.2705(4) 0.18759(11) 1.2333(3) 0.0623(7) Uani d . 1 . .
H H13 0.2722 0.2058 1.3369 0.075 Uiso calc R 1 . .
C C14 0.2289(3) 0.21163(9) 1.0648(3) 0.0496(6) Uani d . 1 . .
H H14 0.2042 0.2463 1.0553 0.060 Uiso calc R 1 . .
H H2A 0.359(3) 0.2671(9) 0.853(2) 0.080 Uiso d D 1 . .

loop_
_atom_site_aniso_label
_atom_site_aniso_U_11
_atom_site_aniso_U_22
_atom_site_aniso_U_33
_atom_site_aniso_U_12
_atom_site_aniso_U_13
_atom_site_aniso_U_23
Cl1 0.0603(4) 0.0542(4) 0.0718(4) 0.0013(3) 0.0270(3) -0.0108(3)
N1 0.0437(10) 0.0494(11) 0.0319(9) -0.0017(8) 0.0091(7) 0.0068(8)
N2 0.0462(10) 0.0469(10) 0.0281(9) -0.0076(8) 0.0039(7) 0.0049(8)
N3 0.0825(15) 0.0591(14) 0.0531(13) 0.0030(11) 0.0302(11) 0.0129(11)
O1 0.197(3) 0.0488(12) 0.0902(16) -0.0089(14) 0.0720(17) 0.0117(11)
O2 0.160(2) 0.0860(15) 0.0546(12) -0.0099(14) 0.0489(13) 0.0119(11)
O3 0.0535(9) 0.0502(9) 0.0318(8) -0.0070(7) 0.0017(7) 0.0008(7)
C1 0.0362(10) 0.0422(12) 0.0357(11) 0.0003(9) 0.0117(9) 0.0005(9)
C2 0.0632(14) 0.0485(13) 0.0383(12) -0.0032(11) 0.0182(10) -0.0059(10)
C3 0.0667(15) 0.0382(12) 0.0521(14) -0.0037(10) 0.0228(11) -0.0026(10)
C4 0.0457(12) 0.0454(12) 0.0444(12) 0.0019(10) 0.0190(10) 0.0082(10)
C5 0.0524(13) 0.0518(13) 0.0360(11) 0.0026(11) 0.0167(10) -0.0014(10)
C6 0.0502(12) 0.0402(11) 0.0407(12) 0.0004(9) 0.0156(10) -0.0030(10)
C7 0.0436(12) 0.0493(13) 0.0337(11) -0.0019(10) 0.0108(9) -0.0021(9)
C8 0.0395(11) 0.0454(12) 0.0303(10) 0.0019(9) 0.0096(9) 0.0013(9)
C9 0.0333(10) 0.0472(13) 0.0329(10) -0.0032(9) 0.0084(8) 0.0005(9)
C10 0.0351(11) 0.0488(13) 0.0479(13) -0.0033(9) 0.0120(9) 0.0057(10)
C11 0.0505(14) 0.0609(16) 0.0635(16) -0.0018(11) 0.0129(12) 0.0220(13)
C12 0.0601(15) 0.090(2) 0.0450(15) -0.0131(14) 0.0106(12) 0.0225(15)
C13 0.0604(15) 0.089(2) 0.0369(13) -0.0178(14) 0.0182(11) -0.0050(13)
C14 0.0478(12) 0.0586(14) 0.0399(12) -0.0076(11) 0.0145(10) 0.0018(11)

loop_
_atom_type_symbol
_atom_type_description
_atom_type_scat_dispersion_real
_atom_type_scat_dispersion_imag
_atom_type_scat_source
C C 0.0033 0.0016 'International Tables Vol C Tables 4.2.6.8 and 6.1.1.4'
H H 0.0000 0.0000 'International Tables Vol C Tables 4.2.6.8 and 6.1.1.4'
N N 0.0061 0.0033 'International Tables Vol C Tables 4.2.6.8 and 6.1.1.4'
O O 0.0106 0.0060 'International Tables Vol C Tables 4.2.6.8 and 6.1.1.4'
Cl Cl 0.1484 0.1585 'International Tables Vol C Tables 4.2.6.8 and 6.1.1.4'

loop_
_geom_angle_atom_site_label_1
_geom_angle_atom_site_label_2
_geom_angle_atom_site_label_3
_geom_angle_site_symmetry_1
_geom_angle_site_symmetry_3
_geom_angle
_geom_angle_publ_flag
C7 N1 N2 . . 114.29(16) ?
C8 N2 N1 . . 119.69(15) ?
C8 N2 H2A . . 123.1(17) ?
N1 N2 H2A . . 117.2(17) ?
O2 N3 O1 . . 123.4(2) ?
O2 N3 C4 . . 118.2(2) ?
O1 N3 C4 . . 118.3(2) ?
C6 C1 C2 . . 118.74(19) ?
C6 C1 C7 . . 121.58(19) ?
C2 C1 C7 . . 119.64(19) ?
C3 C2 C1 . . 120.8(2) ?
C3 C2 H2 . . 119.6 ?
C1 C2 H2 . . 119.6 ?
C4 C3 C2 . . 118.7(2) ?
C4 C3 H3 . . 120.6 ?
C2 C3 H3 . . 120.6 ?
C5 C4 C3 . . 122.3(2) ?
C5 C4 N3 . . 118.8(2) ?
C3 C4 N3 . . 118.8(2) ?
C4 C5 C6 . . 118.4(2) ?
C4 C5 H5 . . 120.8 ?
C6 C5 H5 . . 120.8 ?
C5 C6 C1 . . 121.0(2) ?
C5 C6 H6 . . 119.5 ?
C1 C6 H6 . . 119.5 ?
N1 C7 C1 . . 121.13(18) ?
N1 C7 H7 . . 119.4 ?
C1 C7 H7 . . 119.4 ?
O3 C8 N2 . . 124.00(18) ?
O3 C8 C9 . . 123.06(18) ?
N2 C8 C9 . . 112.86(16) ?
C10 C9 C14 . . 118.30(18) ?
C10 C9 C8 . . 122.97(18) ?
C14 C9 C8 . . 118.69(18) ?
C11 C10 C9 . . 120.3(2) ?
C11 C10 Cl1 . . 117.86(19) ?
C9 C10 Cl1 . . 121.83(16) ?
C12 C11 C10 . . 119.7(2) ?
C12 C11 H11 . . 120.1 ?
C10 C11 H11 . . 120.1 ?
C13 C12 C11 . . 121.0(2) ?
C13 C12 H12 . . 119.5 ?
C11 C12 H12 . . 119.5 ?
C12 C13 C14 . . 119.9(2) ?
C12 C13 H13 . . 120.1 ?
C14 C13 H13 . . 120.1 ?
C13 C14 C9 . . 120.7(2) ?
C13 C14 H14 . . 119.6 ?
C9 C14 H14 . . 119.6 ?

loop_
_geom_bond_atom_site_label_1
_geom_bond_atom_site_label_2
_geom_bond_site_symmetry_2
_geom_bond_distance
_geom_bond_publ_flag
Cl1 C10 . 1.727(2) ?
N1 C7 . 1.278(3) ?
N1 N2 . 1.382(2) ?
N2 C8 . 1.344(3) ?
N2 H2A . 0.895(10) ?
N3 O2 . 1.214(3) ?
N3 O1 . 1.215(3) ?
N3 C4 . 1.468(3) ?
O3 C8 . 1.226(2) ?
C1 C6 . 1.389(3) ?
C1 C2 . 1.390(3) ?
C1 C7 . 1.454(3) ?
C2 C3 . 1.374(3) ?
C2 H2 . 0.93 ?
C3 C4 . 1.373(3) ?
C3 H3 . 0.93 ?
C4 C5 . 1.372(3) ?
C5 C6 . 1.377(3) ?
C5 H5 . 0.93 ?
C6 H6 . 0.93 ?
C7 H7 . 0.93 ?
C8 C9 . 1.495(3) ?
C9 C10 . 1.388(3) ?
C9 C14 . 1.410(3) ?
C10 C11 . 1.388(3) ?
C11 C12 . 1.378(4) ?
C11 H11 . 0.93 ?
C12 C13 . 1.365(4) ?
C12 H12 . 0.93 ?
C13 C14 . 1.372(3) ?
C13 H13 . 0.93 ?
C14 H14 . 0.93 ?

loop_
_geom_hbond_atom_site_label_D
_geom_hbond_atom_site_label_H
_geom_hbond_atom_site_label_A
_geom_hbond_site_symmetry_A
_geom_hbond_distance_DH
_geom_hbond_distance_HA
_geom_hbond_distance_DA
_geom_hbond_angle_DHA
N2 H2A O3 4_666 0.895(10) 1.971(11) 2.855(2) 169(2)

loop_
_cod_related_entry_id
_cod_related_entry_database
_cod_related_entry_code
1 ChemSpider 4490225
